data_4073915
loop_
_publ_author_name
'Minglana, Jim Josephus G.'
'Okazaki, Masaaki'
'Hasegawa, Kenji'
'Luh, Lung-Shiang'
'Yamahira, Nobukazu'
'Komuro, Takashi'
'Ogino, Hiroshi'
'Tobita, Hiromi'

_publ_section_title
;
 Iron, Ruthenium, and Osmium Complexes Supported by the Bis(silyl) Chelate
 Ligand (9,9-Dimethylxanthene-4,5-diyl)bis(dimethylsilyl):&#x00A0;
 Synthesis, Characterization, and Reactivity
;
_journal_issue 24
_journal_name_full Organometallics
_journal_page_first 5859
_journal_paper_doi 10.1021/om700720s
_journal_volume 26
_journal_year 2007
_chemical_formula_moiety 'C27 H32 O2 Ru Si2'
_chemical_formula_sum 'C27 H32 O2 Ru Si2'
_chemical_formula_weight 545.79
_chemical_name_common 'complex 6'
_space_group_IT_number 14
_symmetry_cell_setting monoclinic
_symmetry_Int_Tables_number 14
_symmetry_space_group_name_Hall '-P 2yn'
_symmetry_space_group_name_H-M 'P 1 21/n 1'
_audit_creation_date 'Mon Feb 16 11:42:47 1998'
_audit_creation_method 'from TEXRAY.INF file'
_cell_angle_alpha 90
_cell_angle_beta 92.26(4)
_cell_angle_gamma 90
_cell_formula_units_Z 4
_cell_length_a 9.565(8)
_cell_length_b 14.535(9)
_cell_length_c 18.479(6)
_cell_measurement_reflns_used 25
_cell_measurement_temperature 293.2
_cell_measurement_theta_max 14.7
_cell_measurement_theta_min 14.0
_cell_volume 2567(3)
_computing_cell_refinement 'MSC/AFC Diffractometer Control'
_computing_data_collection 'MSC/AFC Diffractometer Control'
_computing_data_reduction teXsan
_computing_publication_material teXsan
_computing_structure_refinement teXsan
_diffrn_ambient_temperature 293.2
_diffrn_measurement_device 'Rigaku AFC6S'
_diffrn_measurement_method \w-2\q
_diffrn_orient_matrix_UB_11 -0.06170
_diffrn_orient_matrix_UB_12 0.03466
_diffrn_orient_matrix_UB_13 0.03291
_diffrn_orient_matrix_UB_21 0.05011
_diffrn_orient_matrix_UB_22 -0.02829
_diffrn_orient_matrix_UB_23 0.04299
_diffrn_orient_matrix_UB_31 0.06803
_diffrn_orient_matrix_UB_32 0.05227
_diffrn_orient_matrix_UB_33 0.00145
_diffrn_radiation_detector 'scintillation counter'
_diffrn_radiation_monochromator graphite
_diffrn_radiation_probe x-ray
_diffrn_radiation_type 'Mo K\a'
_diffrn_radiation_wavelength 0.7107
_diffrn_reflns_av_R_equivalents 0.025
_diffrn_reflns_av_sigmaI/netI 0.076
_diffrn_reflns_limit_h_max 12
_diffrn_reflns_limit_h_min 0
_diffrn_reflns_limit_k_max 18
_diffrn_reflns_limit_k_min 0
_diffrn_reflns_limit_l_max 24
_diffrn_reflns_limit_l_min -24
_diffrn_reflns_number 6507
_diffrn_reflns_reduction_process 'Lp corrections applied'
_diffrn_reflns_theta_max 27.51
_diffrn_reflns_theta_min 1.78
_diffrn_source 'Rigaku sealed tube'
_diffrn_standards_decay_% -0.05
_diffrn_standards_interval_count 150
_diffrn_standards_number 3
_exptl_absorpt_coefficient_mu 0.725
_exptl_absorpt_correction_T_max 1.000
_exptl_absorpt_correction_T_min 0.913
_exptl_absorpt_correction_type '\y scans(North,Phillips & Mathews,1968)'
_exptl_crystal_colour colorless
_exptl_crystal_density_diffrn 1.412
_exptl_crystal_density_meas ?
_exptl_crystal_description prismatic
_exptl_crystal_F_000 1128.00
_exptl_crystal_size_max 0.300
_exptl_crystal_size_mid 0.300
_exptl_crystal_size_min 0.250
_refine_diff_density_max 0.59
_refine_diff_density_min -0.34
_refine_ls_extinction_method none
_refine_ls_goodness_of_fit_obs 0.696
_refine_ls_hydrogen_treatment noref
_refine_ls_matrix_type full
_refine_ls_number_constraints 0
_refine_ls_number_parameters 289
_refine_ls_number_reflns 3672
_refine_ls_number_restraints 0
_refine_ls_R_factor_obs 0.0380
_refine_ls_shift/esd_max 0.0560
_refine_ls_shift/esd_mean 0.0070
_refine_ls_structure_factor_coef F
_refine_ls_weighting_details 'w = 1/[\s^2^(Fo) + 0.00681|Fo|^2^]'
_refine_ls_weighting_scheme calc
_refine_ls_wR_factor_obs 0.0651
_reflns_number_observed 3672
_reflns_number_total 6150
_reflns_observed_criterion >3.0sigma(I)
_cod_data_source_file om700720s-file002.cif
_cod_data_source_block 6
_cod_depositor_comments
;
The following automatic conversions were performed:

'_exptl_crystal_density_meas' value 'not measured' was changed to '?'
- the value is perceived as not measured.

Automatic conversion script
Id: cif_fix_values 3008 2015-01-20 13:52:24Z robertas 

The following automatic conversions were performed:

'_refine_ls_weighting_scheme' value 'w = 1/[\s^2^(Fo) +
0.00681|Fo|^2^]' was changed to 'calc'. New tag
'_refine_ls_weighting_details' was created. The value of the new tag
was set to 'w = 1/[\s^2^(Fo) + 0.00681|Fo|^2^]'.

Automatic conversion script
Id: cif_fix_values 3143 2015-03-26 13:38:13Z robertas 
;
_cod_original_cell_volume 2567(2)
_cod_original_sg_symbol_H-M 'P 21/n'
_cod_database_code 4073915

loop_
_symmetry_equiv_pos_as_xyz
x,y,z
1/2-x,1/2+y,1/2-z
-x,-y,-z
1/2+x,1/2-y,1/2+z

loop_
_atom_site_aniso_label
_atom_site_aniso_U_11
_atom_site_aniso_U_22
_atom_site_aniso_U_33
_atom_site_aniso_U_12
_atom_site_aniso_U_13
_atom_site_aniso_U_23
Ru1 0.0451(2) 0.0388(2) 0.0276(2) 0.0060(2) 0.0007(1) 0.0001(2)
Si1 0.0400(7) 0.0437(7) 0.0351(6) -0.0014(6) 0.0044(5) 0.0059(6)
Si2 0.0401(7) 0.0486(8) 0.0390(7) 0.0025(6) -0.0046(5) -0.0030(6)
O1 0.115(4) 0.099(4) 0.037(2) 0.006(3) -0.003(2) 0.024(2)
O2 0.043(2) 0.043(2) 0.031(2) -0.005(1) 0.002(1) 0.003(1)
C1 0.059(3) 0.059(3) 0.039(3) 0.004(3) -0.001(2) 0.003(2)
C2 0.047(3) 0.040(3) 0.070(4) 0.007(2) 0.012(3) -0.002(3)
C3 0.073(4) 0.037(3) 0.102(6) 0.003(3) -0.040(4) 0.016(3)
C4 0.153(8) 0.042(3) 0.045(3) 0.019(4) -0.023(4) 0.004(3)
C5 0.101(5) 0.061(4) 0.060(4) 0.023(4) 0.030(4) 0.018(3)
C6 0.057(4) 0.054(3) 0.094(5) 0.004(3) 0.005(3) 0.021(4)
C7 0.062(3) 0.040(3) 0.053(3) 0.005(2) -0.011(3) -0.009(2)
C8 0.097(6) 0.062(5) 0.168(9) 0.016(4) 0.075(6) 0.010(5)
C9 0.064(3) 0.045(3) 0.058(3) 0.002(3) -0.006(3) 0.008(2)
C10 0.045(3) 0.069(4) 0.067(4) -0.003(3) 0.014(3) 0.011(3)
C11 0.050(3) 0.064(4) 0.067(4) 0.012(3) 0.003(3) 0.015(3)
C12 0.056(4) 0.095(5) 0.077(5) -0.002(4) -0.020(3) -0.030(4)
C13 0.050(3) 0.040(2) 0.038(2) -0.008(2) -0.006(2) 0.000(2)
C14 0.052(3) 0.059(3) 0.054(3) -0.005(3) -0.011(2) 0.005(3)
C15 0.062(4) 0.067(4) 0.057(4) -0.006(3) -0.019(3) 0.000(3)
C16 0.092(5) 0.054(3) 0.038(3) -0.007(3) -0.017(3) 0.002(2)
C17 0.068(3) 0.037(2) 0.029(2) -0.003(2) 0.002(2) -0.001(2)
C18 0.050(3) 0.033(2) 0.033(2) -0.004(2) -0.002(2) -0.002(2)
C19 0.039(3) 0.048(3) 0.051(3) 0.002(2) 0.003(2) 0.003(2)
C20 0.051(3) 0.063(4) 0.071(4) -0.009(3) 0.007(3) 0.007(3)
C21 0.051(3) 0.080(4) 0.091(5) -0.011(3) 0.019(3) 0.020(4)
C22 0.072(4) 0.069(4) 0.061(4) 0.005(3) 0.024(3) 0.019(3)
C23 0.058(3) 0.047(3) 0.043(3) 0.011(2) 0.022(2) 0.006(2)
C24 0.038(2) 0.042(2) 0.045(3) 0.009(2) 0.015(2) 0.002(2)
C25 0.078(4) 0.046(3) 0.031(2) 0.007(3) 0.011(2) 0.000(2)
C26 0.101(5) 0.075(4) 0.033(3) 0.006(4) 0.019(3) 0.008(3)
C27 0.110(5) 0.050(3) 0.051(3) 0.009(4) 0.022(3) -0.005(3)

loop_
_atom_site_label
_atom_site_fract_x
_atom_site_fract_y
_atom_site_fract_z
_atom_site_U_iso_or_equiv
_atom_site_thermal_displace_type
_atom_site_calc_flag
_atom_site_occupancy
Ru1 0.51821(4) 0.02749(3) 0.67573(2) 0.0372(1) Uani d 1.00
Si1 0.6349(1) 0.16811(10) 0.71430(7) 0.0395(3) Uani d 1.00
Si2 0.2844(1) 0.0881(1) 0.68698(7) 0.0427(4) Uani d 1.00
O1 0.4976(6) 0.1356(4) 0.5384(2) 0.084(2) Uani d 1.00
O2 0.4080(3) 0.1819(2) 0.8163(2) 0.0388(9) Uani d 1.00
C1 0.5051(6) 0.0913(4) 0.5913(3) 0.052(2) Uani d 1.00
C2 0.6768(6) -0.0906(4) 0.6567(3) 0.052(2) Uani d 1.00
C3 0.7078(7) -0.0507(4) 0.7245(5) 0.072(2) Uani d 1.00
C4 0.602(1) -0.0474(4) 0.7773(4) 0.081(2) Uani d 1.00
C5 0.4727(9) -0.0826(5) 0.7626(4) 0.074(2) Uani d 1.00
C6 0.4416(7) -0.1224(5) 0.6963(4) 0.068(2) Uani d 1.00
C7 0.5397(6) -0.1259(4) 0.6445(3) 0.052(2) Uani d 1.00
C8 0.7834(9) -0.0971(5) 0.6005(6) 0.107(3) Uani d 1.00
C9 0.5661(6) 0.2836(4) 0.6840(3) 0.056(2) Uani d 1.00
C10 0.8196(6) 0.1688(4) 0.6825(4) 0.060(2) Uani d 1.00
C11 0.2342(6) 0.2074(4) 0.6570(4) 0.060(2) Uani d 1.00
C12 0.1606(7) 0.0141(6) 0.6304(4) 0.076(2) Uani d 1.00
C13 0.6525(5) 0.1714(3) 0.8174(3) 0.043(1) Uani d 1.00
C14 0.7800(6) 0.1616(4) 0.8573(3) 0.055(2) Uani d 1.00
C15 0.7814(6) 0.1537(5) 0.9327(3) 0.063(2) Uani d 1.00
C16 0.6566(8) 0.1539(4) 0.9688(3) 0.062(2) Uani d 1.00
C17 0.5279(6) 0.1641(3) 0.9321(3) 0.045(1) Uani d 1.00
C18 0.5333(5) 0.1739(3) 0.8568(2) 0.039(1) Uani d 1.00
C19 0.2283(5) 0.0775(4) 0.7838(3) 0.046(1) Uani d 1.00
C20 0.1223(6) 0.0183(4) 0.8081(4) 0.062(2) Uani d 1.00
C21 0.1012(7) 0.0058(5) 0.8813(4) 0.074(2) Uani d 1.00
C22 0.1804(7) 0.0508(5) 0.9329(4) 0.067(2) Uani d 1.00
C23 0.2870(6) 0.1128(4) 0.9126(3) 0.049(1) Uani d 1.00
C24 0.3038(5) 0.1234(3) 0.8387(3) 0.041(1) Uani d 1.00
C25 0.3849(6) 0.1661(4) 0.9647(3) 0.051(1) Uani d 1.00
C26 0.3882(8) 0.1266(5) 1.0412(3) 0.069(2) Uani d 1.00
C27 0.3366(8) 0.2665(4) 0.9684(3) 0.070(2) Uani d 1.00
H1 0.7942 -0.0197 0.7332 0.0862 Uiso calc 1.00
H2 0.6188 -0.0136 0.8208 0.0967 Uiso calc 1.00
H3 0.4002 -0.0725 0.7954 0.0883 Uiso calc 1.00
H4 0.3475 -0.1384 0.6838 0.0820 Uiso calc 1.00
H5 0.5112 -0.1445 0.5969 0.0624 Uiso calc 1.00
H6 0.8604 -0.1327 0.6186 0.1289 Uiso calc 1.00
H7 0.7431 -0.1256 0.5584 0.1289 Uiso calc 1.00
H8 0.8148 -0.0371 0.5887 0.1289 Uiso calc 1.00
H9 0.6215 0.3308 0.7063 0.0667 Uiso calc 1.00
H10 0.5703 0.2884 0.6329 0.0667 Uiso calc 1.00
H11 0.4719 0.2901 0.6976 0.0667 Uiso calc 1.00
H12 0.8640 0.1123 0.6951 0.0722 Uiso calc 1.00
H13 0.8182 0.1763 0.6314 0.0722 Uiso calc 1.00
H14 0.8699 0.2182 0.7048 0.0722 Uiso calc 1.00
H15 0.2914 0.2510 0.6825 0.0722 Uiso calc 1.00
H16 0.2469 0.2134 0.6065 0.0722 Uiso calc 1.00
H17 0.1388 0.2182 0.6668 0.0722 Uiso calc 1.00
H18 0.0668 0.0295 0.6406 0.0916 Uiso calc 1.00
H19 0.1754 0.0244 0.5805 0.0916 Uiso calc 1.00
H20 0.1771 -0.0488 0.6416 0.0916 Uiso calc 1.00
H21 0.8655 0.1604 0.8328 0.0663 Uiso calc 1.00
H22 0.8679 0.1482 0.9594 0.0752 Uiso calc 1.00
H23 0.6593 0.1469 1.0199 0.0741 Uiso calc 1.00
H24 0.0644 -0.0136 0.7735 0.0741 Uiso calc 1.00
H25 0.0300 -0.0351 0.8957 0.0883 Uiso calc 1.00
H26 0.1644 0.0408 0.9827 0.0801 Uiso calc 1.00
H27 0.2973 0.1299 1.0600 0.0831 Uiso calc 1.00
H28 0.4178 0.0643 1.0401 0.0831 Uiso calc 1.00
H29 0.4517 0.1612 1.0713 0.0831 Uiso calc 1.00
H30 0.4016 0.3008 0.9977 0.0839 Uiso calc 1.00
H31 0.3313 0.2919 0.9210 0.0839 Uiso calc 1.00
H32 0.2471 0.2691 0.9887 0.0839 Uiso calc 1.00

loop_
_atom_type_symbol
_atom_type_oxidation_number
_atom_type_number_in_cell
_atom_type_scat_dispersion_real
_atom_type_scat_dispersion_imag
_atom_type_scat_source
C 0 108 0.003 0.002
;International Tables for Crystallography
(1992, Vol. C, Tables 4.2.6.8 and 6.1.1.1)
;
H 0 128 0.000 0.000
;International Tables for Crystallography
(1992, Vol. C, Table 6.1.1.2)
;
O 0 8 0.011 0.006
;International Tables for Crystallography
(1992, Vol. C, Tables 4.2.6.8 and 6.1.1.1)
;
Si 0 8 0.082 0.070
;International Tables for Crystallography
(1992, Vol. C, Tables 4.2.6.8 and 6.1.1.1)
;
Ru 0 4 -1.259 0.836
;International Tables for Crystallography
(1992, Vol. C, Tables 4.2.6.8 and 6.1.1.1)
;

loop_
_geom_angle_atom_site_label_1
_geom_angle_atom_site_label_2
_geom_angle_atom_site_label_3
_geom_angle
_geom_angle_site_symmetry_1
_geom_angle_site_symmetry_2
_geom_angle_site_symmetry_3
_geom_angle_publ_flag
SI1 RU1 SI2 94.81(6) 1_555 1_555 1_555 yes
SI1 RU1 C1 80.6(2) 1_555 1_555 1_555 yes
SI1 RU1 C2 111.8(2) 1_555 1_555 1_555 yes
SI1 RU1 C3 87.4(2) 1_555 1_555 1_555 yes
SI1 RU1 C4 91.0(2) 1_555 1_555 1_555 yes
SI1 RU1 C5 118.4(2) 1_555 1_555 1_555 yes
SI1 RU1 C6 152.0(2) 1_555 1_555 1_555 yes
SI1 RU1 C7 147.3(1) 1_555 1_555 1_555 yes
SI2 RU1 C1 81.7(2) 1_555 1_555 1_555 yes
SI2 RU1 C2 153.1(1) 1_555 1_555 1_555 yes
SI2 RU1 C3 149.9(2) 1_555 1_555 1_555 yes
SI2 RU1 C4 113.4(3) 1_555 1_555 1_555 yes
SI2 RU1 C5 89.6(2) 1_555 1_555 1_555 yes
SI2 RU1 C6 91.7(2) 1_555 1_555 1_555 yes
SI2 RU1 C7 117.6(1) 1_555 1_555 1_555 yes
C1 RU1 C2 105.7(2) 1_555 1_555 1_555 yes
C1 RU1 C3 128.1(3) 1_555 1_555 1_555 yes
C1 RU1 C4 163.5(3) 1_555 1_555 1_555 yes
C1 RU1 C5 159.8(3) 1_555 1_555 1_555 yes
C1 RU1 C6 127.3(3) 1_555 1_555 1_555 yes
C1 RU1 C7 106.4(2) 1_555 1_555 1_555 yes
C2 RU1 C3 35.3(2) 1_555 1_555 1_555 yes
C2 RU1 C4 64.2(3) 1_555 1_555 1_555 yes
C2 RU1 C5 74.7(2) 1_555 1_555 1_555 yes
C2 RU1 C6 63.1(2) 1_555 1_555 1_555 yes
C2 RU1 C7 35.6(2) 1_555 1_555 1_555 yes
C3 RU1 C4 36.5(3) 1_555 1_555 1_555 yes
C3 RU1 C5 63.5(3) 1_555 1_555 1_555 yes
C3 RU1 C6 73.8(2) 1_555 1_555 1_555 yes
C3 RU1 C7 62.9(2) 1_555 1_555 1_555 yes
C4 RU1 C5 34.2(3) 1_555 1_555 1_555 yes
C4 RU1 C6 61.6(3) 1_555 1_555 1_555 yes
C4 RU1 C7 73.4(2) 1_555 1_555 1_555 yes
C5 RU1 C6 34.4(3) 1_555 1_555 1_555 yes
C5 RU1 C7 61.9(2) 1_555 1_555 1_555 yes
C6 RU1 C7 34.2(2) 1_555 1_555 1_555 yes
RU1 SI1 C9 121.0(2) 1_555 1_555 1_555 yes
RU1 SI1 C10 109.8(2) 1_555 1_555 1_555 yes
RU1 SI1 C13 109.7(2) 1_555 1_555 1_555 yes
C9 SI1 C10 102.9(3) 1_555 1_555 1_555 yes
C9 SI1 C13 106.9(2) 1_555 1_555 1_555 yes
C10 SI1 C13 105.3(3) 1_555 1_555 1_555 yes
RU1 SI2 C11 122.5(2) 1_555 1_555 1_555 yes
RU1 SI2 C12 107.9(2) 1_555 1_555 1_555 yes
RU1 SI2 C19 110.4(2) 1_555 1_555 1_555 yes
C11 SI2 C12 102.4(3) 1_555 1_555 1_555 yes
C11 SI2 C19 106.0(3) 1_555 1_555 1_555 yes
C12 SI2 C19 106.4(3) 1_555 1_555 1_555 yes
C18 O2 C24 113.7(4) 1_555 1_555 1_555 yes
RU1 C1 O1 177.3(6) 1_555 1_555 1_555 yes
RU1 C2 C3 71.1(3) 1_555 1_555 1_555 yes
RU1 C2 C7 71.7(3) 1_555 1_555 1_555 yes
RU1 C2 C8 128.5(5) 1_555 1_555 1_555 yes
C3 C2 C7 116.9(6) 1_555 1_555 1_555 yes
C3 C2 C8 121.6(7) 1_555 1_555 1_555 yes
C7 C2 C8 121.4(7) 1_555 1_555 1_555 yes
RU1 C3 C2 73.6(3) 1_555 1_555 1_555 yes
RU1 C3 C4 71.5(4) 1_555 1_555 1_555 yes
C2 C3 C4 119.5(6) 1_555 1_555 1_555 yes
RU1 C4 C3 72.0(3) 1_555 1_555 1_555 yes
RU1 C4 C5 74.2(4) 1_555 1_555 1_555 yes
C3 C4 C5 120.8(6) 1_555 1_555 1_555 yes
RU1 C5 C4 71.6(4) 1_555 1_555 1_555 yes
RU1 C5 C6 73.4(4) 1_555 1_555 1_555 yes
C4 C5 C6 120.1(7) 1_555 1_555 1_555 yes
RU1 C6 C5 72.2(4) 1_555 1_555 1_555 yes
RU1 C6 C7 72.1(3) 1_555 1_555 1_555 yes
C5 C6 C7 120.6(6) 1_555 1_555 1_555 yes
RU1 C7 C2 72.7(3) 1_555 1_555 1_555 yes
RU1 C7 C6 73.7(4) 1_555 1_555 1_555 yes
C2 C7 C6 122.1(6) 1_555 1_555 1_555 yes
SI1 C13 C14 124.1(4) 1_555 1_555 1_555 yes
SI1 C13 C18 119.1(4) 1_555 1_555 1_555 yes
C14 C13 C18 116.4(5) 1_555 1_555 1_555 yes
C13 C14 C15 120.3(6) 1_555 1_555 1_555 yes
C14 C15 C16 120.2(5) 1_555 1_555 1_555 yes
C15 C16 C17 121.9(5) 1_555 1_555 1_555 yes
C16 C17 C18 115.4(5) 1_555 1_555 1_555 yes
C16 C17 C25 127.1(5) 1_555 1_555 1_555 yes
C18 C17 C25 117.5(5) 1_555 1_555 1_555 yes
O2 C18 C13 115.5(4) 1_555 1_555 1_555 yes
O2 C18 C17 118.5(4) 1_555 1_555 1_555 yes
C13 C18 C17 125.9(5) 1_555 1_555 1_555 yes
SI2 C19 C20 125.6(4) 1_555 1_555 1_555 yes
SI2 C19 C24 119.4(4) 1_555 1_555 1_555 yes
C20 C19 C24 114.6(5) 1_555 1_555 1_555 yes
C19 C20 C21 121.5(6) 1_555 1_555 1_555 yes
C20 C21 C22 121.4(6) 1_555 1_555 1_555 yes
C21 C22 C23 120.3(6) 1_555 1_555 1_555 yes
C22 C23 C24 116.2(6) 1_555 1_555 1_555 yes
C22 C23 C25 125.7(5) 1_555 1_555 1_555 yes
C24 C23 C25 118.1(5) 1_555 1_555 1_555 yes
O2 C24 C19 115.8(4) 1_555 1_555 1_555 yes
O2 C24 C23 118.3(5) 1_555 1_555 1_555 yes
C19 C24 C23 125.9(5) 1_555 1_555 1_555 yes
C17 C25 C23 106.3(4) 1_555 1_555 1_555 yes
C17 C25 C26 112.0(5) 1_555 1_555 1_555 yes
C17 C25 C27 108.3(5) 1_555 1_555 1_555 yes
C23 C25 C26 112.6(5) 1_555 1_555 1_555 yes
C23 C25 C27 109.4(5) 1_555 1_555 1_555 yes
C26 C25 C27 108.1(5) 1_555 1_555 1_555 yes

loop_
_geom_bond_atom_site_label_1
_geom_bond_atom_site_label_2
_geom_bond_distance
_geom_bond_site_symmetry_1
_geom_bond_site_symmetry_2
_geom_bond_publ_flag
RU1 SI1 2.422(2) 1_555 1_555 yes
RU1 SI2 2.420(2) 1_555 1_555 yes
RU1 C1 1.815(6) 1_555 1_555 yes
RU1 C2 2.327(5) 1_555 1_555 yes
RU1 C3 2.294(6) 1_555 1_555 yes
RU1 C4 2.287(6) 1_555 1_555 yes
RU1 C5 2.320(6) 1_555 1_555 yes
RU1 C6 2.334(6) 1_555 1_555 yes
RU1 C7 2.314(5) 1_555 1_555 yes
SI1 C9 1.880(6) 1_555 1_555 yes
SI1 C10 1.885(6) 1_555 1_555 yes
SI1 C13 1.908(5) 1_555 1_555 yes
SI2 C11 1.877(6) 1_555 1_555 yes
SI2 C12 1.886(6) 1_555 1_555 yes
SI2 C19 1.894(6) 1_555 1_555 yes
O1 C1 1.170(7) 1_555 1_555 yes
O2 C18 1.393(6) 1_555 1_555 yes
O2 C24 1.386(6) 1_555 1_555 yes
C2 C3 1.401(10) 1_555 1_555 yes
C2 C7 1.418(8) 1_555 1_555 yes
C2 C8 1.486(9) 1_555 1_555 yes
C3 C4 1.44(1) 1_555 1_555 yes
C4 C5 1.35(1) 1_555 1_555 yes
C5 C6 1.38(1) 1_555 1_555 yes
C6 C7 1.367(10) 1_555 1_555 yes
C13 C14 1.406(7) 1_555 1_555 yes
C13 C18 1.377(7) 1_555 1_555 yes
C14 C15 1.399(8) 1_555 1_555 yes
C15 C16 1.390(9) 1_555 1_555 yes
C16 C17 1.390(8) 1_555 1_555 yes
C17 C18 1.401(6) 1_555 1_555 yes
C17 C25 1.516(8) 1_555 1_555 yes
C19 C20 1.417(8) 1_555 1_555 yes
C19 C24 1.392(7) 1_555 1_555 yes
C20 C21 1.387(10) 1_555 1_555 yes
C21 C22 1.36(1) 1_555 1_555 yes
C22 C23 1.422(8) 1_555 1_555 yes
C23 C24 1.389(7) 1_555 1_555 yes
C23 C25 1.527(8) 1_555 1_555 yes
C25 C26 1.526(7) 1_555 1_555 yes
C25 C27 1.533(8) 1_555 1_555 yes

loop_
_geom_contact_atom_site_label_1
_geom_contact_atom_site_label_2
_geom_contact_distance
_geom_contact_site_symmetry_1
_geom_contact_site_symmetry_2
O1 C7 3.388(7) 1_555 3_656
C4 C26 3.543(9) 1_555 3_657
C7 C14 3.538(8) 1_555 2_646
